data_7701929
loop_
_publ_author_name
'Yadav, Chote Lal'
'Rajput, Gunjan'
'Manar, Krishna K.'
'Kumari, Kavita'
'Drew, Michael G. B.'
'Singh, Nanhai'

_publ_section_title
;
 Cooperative metal-ligand influence on the formation of coordination
 polymers, and conducting and photophysical properties of Tl(i)
 \b-oxodithioester complexes.
;
_journal_issue 45
_journal_name_full 'Dalton transactions (Cambridge, England : 2003)'
_journal_page_first 16264
_journal_page_last 16278
_journal_paper_doi 10.1039/c8dt03694b
_journal_volume 47
_journal_year 2018
_chemical_formula_sum 'C30 H24 Cl3 O3 S6 Tl3'
_chemical_formula_weight 1344.31
_space_group_crystal_system monoclinic
_space_group_IT_number 14
_space_group_name_Hall '-P 2ybc'
_space_group_name_H-M_alt 'P 1 21/c 1'
_symmetry_space_group_name_Hall '-P 2ybc'
_symmetry_space_group_name_H-M 'P 1 21/c 1'
_atom_sites_solution_hydrogens geom
_audit_creation_method SHELXL-2016/6
_audit_update_record
;
2018-08-10 deposited with the CCDC.
2018-10-12 downloaded from the CCDC.
;
_cell_angle_alpha 90
_cell_angle_beta 110.753(8)
_cell_angle_gamma 90
_cell_formula_units_Z 4
_cell_length_a 16.4850(11)
_cell_length_b 18.2914(10)
_cell_length_c 12.6565(8)
_cell_measurement_reflns_used 13164
_cell_measurement_temperature 150(2)
_cell_measurement_theta_max 27.50
_cell_measurement_theta_min 3.41
_cell_volume 3568.7(4)
_computing_cell_refinement 'Crysalis, Oxford Diffraction'
_computing_data_collection 'Crysalis, Oxford Diffraction'
_computing_data_reduction 'Crysalis, Oxford Diffraction'
_computing_molecular_graphics PLATON(Spek,2004)
_computing_publication_material 'SHELXL-97, PLATON, WINGX (Ferrugia, 2012)'
_computing_structure_refinement 'SHELXL-97 (Sheldrick, 2008)'
_computing_structure_solution 'SHELXS-97 (Sheldrick, 2008)'
_diffrn_ambient_temperature 150(2)
_diffrn_measured_fraction_theta_full 0.972
_diffrn_measured_fraction_theta_max 0.959
_diffrn_measurement_device 'Oxford Diffaction X-Calibor System'
_diffrn_measurement_method '321 frames, counting time 10 s.'
_diffrn_radiation_monochromator graphite
_diffrn_radiation_source 'fine-focus sealed tube'
_diffrn_radiation_type MoK\a
_diffrn_radiation_wavelength 0.71073
_diffrn_reflns_av_R_equivalents 0.0657
_diffrn_reflns_av_unetI/netI 0.1308
_diffrn_reflns_Laue_measured_fraction_full 0.972
_diffrn_reflns_Laue_measured_fraction_max 0.959
_diffrn_reflns_limit_h_max 18
_diffrn_reflns_limit_h_min -21
_diffrn_reflns_limit_k_max 19
_diffrn_reflns_limit_k_min -23
_diffrn_reflns_limit_l_max 16
_diffrn_reflns_limit_l_min -8
_diffrn_reflns_number 13164
_diffrn_reflns_point_group_measured_fraction_full 0.972
_diffrn_reflns_point_group_measured_fraction_max 0.959
_diffrn_reflns_theta_full 25.242
_diffrn_reflns_theta_max 27.496
_diffrn_reflns_theta_min 3.408
_diffrn_standards_decay_% n/a
_diffrn_standards_interval_count n/a
_diffrn_standards_interval_time n/a
_exptl_absorpt_coefficient_mu 14.121
_exptl_absorpt_correction_T_max 1.000
_exptl_absorpt_correction_T_min 0.744
_exptl_absorpt_correction_type empirical
_exptl_absorpt_process_details 'ABSPACK, Oxford Diffraction Ltd'
_exptl_crystal_colour black
_exptl_crystal_density_diffrn 2.502
_exptl_crystal_description needle
_exptl_crystal_F_000 2472
_exptl_crystal_size_max 0.27
_exptl_crystal_size_mid 0.07
_exptl_crystal_size_min 0.05
_refine_diff_density_max 3.776
_refine_diff_density_min -3.232
_refine_diff_density_rms 0.470
_refine_ls_extinction_method none
_refine_ls_goodness_of_fit_ref 0.969
_refine_ls_hydrogen_treatment constr
_refine_ls_matrix_type full
_refine_ls_number_parameters 409
_refine_ls_number_reflns 7863
_refine_ls_number_restraints 42
_refine_ls_restrained_S_all 0.967
_refine_ls_R_factor_all 0.1160
_refine_ls_R_factor_gt 0.0721
_refine_ls_shift/su_max 0.001
_refine_ls_shift/su_mean 0.000
_refine_ls_structure_factor_coef Fsqd
_refine_ls_weighting_details 'w=1/[\s^2^(Fo^2^)+(0.1057P)^2^] where P=(Fo^2^+2Fc^2^)/3'
_refine_ls_weighting_scheme calc
_refine_ls_wR_factor_gt 0.1810
_refine_ls_wR_factor_ref 0.2103
_reflns_Friedel_coverage 0.000
_reflns_number_gt 5122
_reflns_number_total 7863
_reflns_threshold_expression 'I > 2\s(I)'
_cod_data_source_file c8dt03694b2.cif
_cod_data_source_block 7a
_cod_database_code 7701929
_shelx_shelxl_version_number 2016/6
_shelx_space_group_comment
;
The symmetry employed for this shelxl refinement is uniquely defined
by the following loop, which should always be used as a source of
symmetry information in preference to the above space-group names.
They are only intended as comments.
;

loop_
_space_group_symop_operation_xyz
'x, y, z'
'-x, y+1/2, -z+1/2'
'-x, -y, -z'
'x, -y-1/2, z-1/2'

loop_
_atom_site_label
_atom_site_type_symbol
_atom_site_fract_x
_atom_site_fract_y
_atom_site_fract_z
_atom_site_U_iso_or_equiv
_atom_site_adp_type
_atom_site_occupancy
_atom_site_site_symmetry_order
_atom_site_calc_flag
_atom_site_refinement_flags_posn
_atom_site_refinement_flags_adp
Tl1 Tl 0.01598(5) 0.09273(3) 0.35817(5) 0.0244(2) Uani 1 1 d . .
Tl2 Tl -0.03504(5) 0.07294(3) 0.82452(5) 0.0241(2) Uani 1 1 d . .
Tl3 Tl 0.00741(5) 0.25506(3) 0.53713(5) 0.0276(2) Uani 1 1 d . .
O11 O 0.1058(8) 0.1175(6) 0.9874(9) 0.026(3) Uani 1 1 d . .
C12 C 0.1791(11) 0.1397(8) 1.0005(11) 0.017(3) Uani 1 1 d . U
C13 C 0.2014(11) 0.1992(8) 0.9423(12) 0.017(3) Uani 1 1 d . .
H13 H 0.259342 0.213196 0.966070 0.020 Uiso 1 1 calc R U
C14 C 0.1441(10) 0.2367(7) 0.8551(11) 0.010(3) Uani 1 1 d . U
S15 S 0.0344(3) 0.2279(2) 0.7923(3) 0.0280(11) Uani 1 1 d . .
S16 S 0.1805(3) 0.3089(2) 0.7878(3) 0.0242(10) Uani 1 1 d . .
C17 C 0.2960(12) 0.3148(9) 0.8602(12) 0.023(4) Uani 1 1 d . .
H17A H 0.308620 0.316692 0.940283 0.035 Uiso 1 1 calc R U
H17B H 0.317694 0.358106 0.836593 0.035 Uiso 1 1 calc R U
H17C H 0.323405 0.272565 0.842460 0.035 Uiso 1 1 calc R U
C22 C 0.2568(12) 0.0997(8) 1.0869(11) 0.017(4) Uani 1 1 d . .
C23 C 0.2358(13) 0.0435(9) 1.1461(12) 0.028(4) Uani 1 1 d . .
H23 H 0.177553 0.033388 1.131404 0.033 Uiso 1 1 calc R U
C24 C 0.2969(11) 0.0023(8) 1.2252(12) 0.018(3) Uani 1 1 d . .
H24 H 0.280399 -0.034718 1.263803 0.021 Uiso 1 1 calc R U
C25 C 0.3824(15) 0.0163(9) 1.2463(13) 0.034(5) Uani 1 1 d . .
C26 C 0.4077(13) 0.0715(9) 1.1893(13) 0.026(4) Uani 1 1 d . .
H26 H 0.466197 0.080053 1.203233 0.031 Uiso 1 1 calc R U
C27 C 0.3428(13) 0.1149(9) 1.1089(13) 0.028(4) Uani 1 1 d . .
H27 H 0.358594 0.153189 1.071819 0.033 Uiso 1 1 calc R U
Cl27 Cl 0.4623(3) -0.0363(3) 1.3435(3) 0.0358(12) Uani 1 1 d . .
O31 O -0.1272(8) 0.1798(6) 0.3418(9) 0.021(3) Uani 1 1 d . .
C32 C -0.1992(11) 0.1611(8) 0.3274(11) 0.015(3) Uani 1 1 d . U
C33 C -0.2237(11) 0.1059(8) 0.3905(12) 0.019(3) Uani 1 1 d . .
H33 H -0.281862 0.092461 0.363572 0.022 Uiso 1 1 calc R U
C34 C -0.1727(13) 0.0710(9) 0.4841(12) 0.026(4) Uani 1 1 d . .
S35 S -0.0636(3) 0.0798(2) 0.5539(3) 0.0261(10) Uani 1 1 d . .
S36 S -0.2134(3) 0.0055(2) 0.5529(3) 0.0254(10) Uani 1 1 d . .
C37 C -0.3292(12) -0.0021(10) 0.4738(13) 0.028(4) Uani 1 1 d . .
H37A H -0.356115 0.044794 0.471203 0.043 Uiso 1 1 calc R U
H37B H -0.354376 -0.036715 0.510230 0.043 Uiso 1 1 calc R U
H37C H -0.338244 -0.018205 0.398342 0.043 Uiso 1 1 calc R U
C41 C -0.2736(13) 0.2006(8) 0.2346(12) 0.026(4) Uani 1 1 d . .
C42 C -0.2463(12) 0.2602(9) 0.1815(12) 0.021(4) Uani 1 1 d . .
H42 H -0.187947 0.271903 0.200657 0.025 Uiso 1 1 calc R U
C43 C -0.3118(14) 0.3007(9) 0.0986(13) 0.034(5) Uani 1 1 d . .
H43 H -0.296403 0.342696 0.068758 0.041 Uiso 1 1 calc R U
C44 C -0.3945(12) 0.2805(9) 0.0623(13) 0.021(3) Uani 1 1 d . U
C45 C -0.4192(13) 0.2228(9) 0.1143(13) 0.026(4) Uani 1 1 d . U
H45 H -0.477689 0.211095 0.093512 0.032 Uiso 1 1 calc R U
C46 C -0.3589(13) 0.1827(9) 0.1960(13) 0.027(4) Uani 1 1 d . .
H46 H -0.376924 0.142013 0.225905 0.032 Uiso 1 1 calc R U
Cl47 Cl -0.4716(4) 0.3270(2) -0.0471(3) 0.0364(12) Uani 1 1 d . .
O51 O -0.0999(11) -0.0132(7) 0.2399(10) 0.045(4) Uani 1 1 d . .
C52 C -0.1756(15) -0.0014(9) 0.1843(13) 0.029(5) Uani 1 1 d . .
C53 C -0.2043(12) 0.0539(9) 0.0982(12) 0.022(4) Uani 1 1 d . .
H53 H -0.263645 0.063080 0.070500 0.026 Uiso 1 1 calc R U
C54 C -0.1581(11) 0.0933(8) 0.0534(11) 0.014(3) Uani 1 1 d . U
S55 S -0.0449(4) 0.0893(2) 0.0850(3) 0.0273(10) Uani 1 1 d . .
S56 S -0.2000(3) 0.1569(2) -0.0551(3) 0.0286(11) Uani 1 1 d . .
C57 C -0.3175(11) 0.1547(9) -0.0879(14) 0.023(4) Uani 1 1 d . .
H57A H -0.339557 0.107302 -0.116715 0.034 Uiso 1 1 calc R U
H57B H -0.344812 0.191196 -0.143647 0.034 Uiso 1 1 calc R U
H57C H -0.329787 0.164337 -0.020521 0.034 Uiso 1 1 calc R U
C61 C -0.2401(10) -0.0484(8) 0.2114(11) 0.013(3) Uani 1 1 d . U
C62 C -0.2100(14) -0.0990(10) 0.2962(13) 0.032(5) Uani 1 1 d . .
H62 H -0.150809 -0.101379 0.337290 0.039 Uiso 1 1 calc R U
C63 C -0.2666(15) -0.1480(9) 0.3231(13) 0.033(5) Uani 1 1 d . .
H63 H -0.245044 -0.182686 0.379862 0.040 Uiso 1 1 calc R U
C64 C -0.3528(12) -0.1430(8) 0.2641(12) 0.020(4) Uani 1 1 d . .
C65 C -0.3907(13) -0.0924(10) 0.1756(14) 0.031(4) Uani 1 1 d . .
H65 H -0.450180 -0.089820 0.136229 0.037 Uiso 1 1 calc R U
C66 C -0.3297(12) -0.0457(8) 0.1522(13) 0.023(4) Uani 1 1 d . .
H66 H -0.350622 -0.011622 0.094407 0.028 Uiso 1 1 calc R U
Cl67 Cl -0.4254(4) -0.2004(2) 0.2979(4) 0.0426(13) Uani 1 1 d . .

loop_
_atom_site_aniso_label
_atom_site_aniso_U_11
_atom_site_aniso_U_22
_atom_site_aniso_U_33
_atom_site_aniso_U_23
_atom_site_aniso_U_13
_atom_site_aniso_U_12
Tl1 0.0328(5) 0.0198(3) 0.0199(3) -0.0027(2) 0.0084(3) -0.0006(3)
Tl2 0.0328(5) 0.0200(3) 0.0185(3) -0.0010(2) 0.0077(3) -0.0024(3)
Tl3 0.0476(5) 0.0190(3) 0.0162(3) -0.0003(2) 0.0113(3) -0.0016(3)
O11 0.028(8) 0.029(7) 0.022(6) 0.007(5) 0.009(5) -0.008(6)
C12 0.017(5) 0.018(5) 0.013(4) 0.000(4) 0.001(4) 0.004(4)
C13 0.015(9) 0.010(7) 0.023(8) -0.001(5) 0.005(7) -0.006(6)
C14 0.010(3) 0.010(3) 0.010(3) -0.0002(10) 0.0032(13) 0.0000(10)
S15 0.048(3) 0.019(2) 0.0138(18) 0.0054(14) 0.0070(19) 0.004(2)
S16 0.040(3) 0.0172(19) 0.0151(18) 0.0016(14) 0.0090(19) 0.0015(19)
C17 0.031(11) 0.019(8) 0.018(8) 0.002(6) 0.006(8) 0.000(7)
C22 0.032(11) 0.012(7) 0.011(7) -0.007(5) 0.011(7) -0.003(7)
C23 0.037(12) 0.021(8) 0.018(8) -0.012(6) 0.002(8) -0.006(8)
C24 0.019(10) 0.014(7) 0.020(7) 0.012(6) 0.008(7) 0.000(7)
C25 0.071(17) 0.020(9) 0.012(7) 0.002(6) 0.017(9) 0.001(9)
C26 0.028(11) 0.024(9) 0.031(9) 0.001(7) 0.016(8) 0.004(8)
C27 0.041(13) 0.021(9) 0.022(8) 0.002(6) 0.012(8) -0.003(8)
Cl27 0.040(3) 0.034(2) 0.024(2) 0.0095(17) 0.000(2) 0.005(2)
O31 0.020(7) 0.020(6) 0.027(6) 0.001(4) 0.011(5) -0.014(5)
C32 0.012(5) 0.018(5) 0.015(4) -0.003(4) 0.004(4) 0.003(4)
C33 0.014(9) 0.022(8) 0.016(7) -0.002(6) 0.000(7) -0.009(7)
C34 0.047(13) 0.020(8) 0.011(7) -0.003(6) 0.011(8) -0.008(8)
S35 0.031(3) 0.030(2) 0.0144(18) 0.0035(15) 0.0046(18) -0.004(2)
S36 0.034(3) 0.024(2) 0.0181(19) 0.0043(15) 0.0099(19) 0.0002(19)
C37 0.020(11) 0.030(10) 0.026(9) -0.005(7) -0.003(8) -0.012(8)
C41 0.042(13) 0.014(8) 0.014(7) -0.006(6) 0.000(8) 0.005(8)
C42 0.021(10) 0.022(8) 0.018(7) -0.009(6) 0.005(7) 0.003(7)
C43 0.061(15) 0.012(8) 0.021(8) 0.004(6) 0.006(9) -0.008(9)
C44 0.023(6) 0.021(5) 0.021(5) -0.005(4) 0.011(4) 0.001(4)
C45 0.025(6) 0.025(5) 0.030(5) -0.004(4) 0.010(4) 0.003(4)
C46 0.033(12) 0.025(9) 0.024(8) 0.005(6) 0.012(8) 0.004(8)
Cl47 0.053(4) 0.023(2) 0.024(2) 0.0043(16) 0.003(2) 0.003(2)
O51 0.092(14) 0.023(7) 0.015(6) 0.000(5) 0.015(7) 0.000(7)
C52 0.052(14) 0.025(9) 0.009(7) 0.001(6) 0.010(8) 0.006(9)
C53 0.026(11) 0.023(8) 0.016(7) -0.005(6) 0.006(7) -0.016(7)
C54 0.012(5) 0.013(5) 0.012(4) -0.003(4) -0.001(4) 0.004(4)
S55 0.046(3) 0.020(2) 0.0172(19) 0.0028(14) 0.012(2) -0.002(2)
S56 0.049(3) 0.018(2) 0.0191(19) 0.0056(14) 0.013(2) 0.000(2)
C57 0.013(9) 0.018(8) 0.037(9) 0.013(7) 0.008(8) 0.011(7)
C61 0.011(5) 0.013(5) 0.013(4) 0.000(4) 0.004(4) 0.002(4)
C62 0.042(14) 0.034(10) 0.018(8) -0.004(7) 0.008(8) 0.000(9)
C63 0.065(16) 0.014(8) 0.020(8) 0.005(6) 0.014(9) 0.008(9)
C64 0.036(12) 0.010(7) 0.018(7) -0.003(5) 0.014(8) -0.011(7)
C65 0.020(11) 0.040(11) 0.029(9) -0.008(7) 0.004(8) 0.000(8)
C66 0.034(12) 0.014(8) 0.027(8) 0.004(6) 0.016(8) 0.000(7)
Cl67 0.070(4) 0.023(2) 0.044(3) 0.0021(18) 0.032(3) -0.013(2)

loop_
_atom_type_symbol
_atom_type_description
_atom_type_scat_dispersion_real
_atom_type_scat_dispersion_imag
_atom_type_scat_source
C C 0.0033 0.0016 'International Tables Vol C Tables 4.2.6.8 and 6.1.1.4'
H H 0.0000 0.0000 'International Tables Vol C Tables 4.2.6.8 and 6.1.1.4'
N N 0.0061 0.0033 'International Tables Vol C Tables 4.2.6.8 and 6.1.1.4'
O O 0.0106 0.0060 'International Tables Vol C Tables 4.2.6.8 and 6.1.1.4'
Tl Tl -2.8358 9.6688 'International Tables Vol C Tables 4.2.6.8 and 6.1.1.4'
S S 0.1246 0.1234 'International Tables Vol C Tables 4.2.6.8 and 6.1.1.4'
Cl Cl 0.1484 0.1585 'International Tables Vol C Tables 4.2.6.8 and 6.1.1.4'

loop_
_geom_angle_atom_site_label_1
_geom_angle_atom_site_label_2
_geom_angle_atom_site_label_3
_geom_angle
_geom_angle_site_symmetry_1
_geom_angle_site_symmetry_3
O51 Tl1 O31 87.5(4) . .
O51 Tl1 S35 88.5(3) . .
O31 Tl1 S35 62.1(2) . .
O51 Tl1 S55 61.0(3) . .
O31 Tl1 S55 89.9(2) . .
S35 Tl1 S55 140.21(13) . .
O51 Tl1 S35 63.5(3) . 3_556
O31 Tl1 S35 130.9(2) . 3_556
S35 Tl1 S35 77.55(13) . 3_556
S55 Tl1 S35 106.49(10) . 3_556
O51 Tl1 S15 130.1(3) . 4_565
O31 Tl1 S15 65.3(2) . 4_565
S35 Tl1 S15 110.84(11) . 4_565
S55 Tl1 S15 77.27(9) . 4_565
S35 Tl1 S15 162.55(13) 3_556 4_565
O51 Tl1 S36 101.4(3) . 3_556
O31 Tl1 S36 166.4(2) . 3_556
S35 Tl1 S36 107.46(11) . 3_556
S55 Tl1 S36 103.40(11) . 3_556
S35 Tl1 S36 48.23(11) 3_556 3_556
S15 Tl1 S36 114.42(12) 4_565 3_556
O51 Tl1 S16 130.6(3) . 4_565
O31 Tl1 S16 112.7(2) . 4_565
S35 Tl1 S16 140.96(10) . 4_565
S55 Tl1 S16 73.92(11) . 4_565
S35 Tl1 S16 116.30(11) 3_556 4_565
S15 Tl1 S16 47.56(11) 4_565 4_565
S36 Tl1 S16 69.22(10) 3_556 4_565
O51 Tl1 Tl3 135.5(3) . .
O31 Tl1 Tl3 52.0(2) . .
S35 Tl1 Tl3 58.62(8) . .
S55 Tl1 Tl3 126.40(8) . .
S35 Tl1 Tl3 126.70(7) 3_556 .
S15 Tl1 Tl3 54.32(7) 4_565 .
S36 Tl1 Tl3 115.83(7) 3_556 .
S16 Tl1 Tl3 86.97(6) 4_565 .
O51 Tl1 Tl2 46.9(3) . 3_556
O31 Tl1 Tl2 130.1(2) . 3_556
S35 Tl1 Tl2 122.99(8) . 3_556
S55 Tl1 Tl2 53.88(8) . 3_556
S35 Tl1 Tl2 53.45(7) 3_556 3_556
S15 Tl1 Tl2 124.65(7) 4_565 3_556
S36 Tl1 Tl2 62.24(7) 3_556 3_556
S16 Tl1 Tl2 90.89(6) 4_565 3_556
Tl3 Tl1 Tl2 177.57(3) . 3_556
O51 Tl1 Tl3 98.0(2) . 4_565
O31 Tl1 Tl3 80.7(2) . 4_565
S35 Tl1 Tl3 141.99(8) . 4_565
S55 Tl1 Tl3 38.49(7) . 4_565
S35 Tl1 Tl3 138.45(7) 3_556 4_565
S15 Tl1 Tl3 39.71(6) 4_565 4_565
S36 Tl1 Tl3 107.84(7) 3_556 4_565
S16 Tl1 Tl3 46.80(7) 4_565 4_565
Tl3 Tl1 Tl3 93.134(13) . 4_565
Tl2 Tl1 Tl3 86.228(16) 3_556 4_565
O11 Tl2 O51 77.3(4) . 3_556
O11 Tl2 S15 63.9(2) . .
O51 Tl2 S15 87.2(3) 3_556 .
O11 Tl2 S55 82.7(3) . 3_556
O51 Tl2 S55 59.7(3) 3_556 3_556
S15 Tl2 S55 137.91(14) . 3_556
O11 Tl2 S35 124.4(3) . .
O51 Tl2 S35 63.5(3) 3_556 .
S15 Tl2 S35 75.79(10) . .
S55 Tl2 S35 106.79(10) 3_556 .
O11 Tl2 S55 62.7(3) . 1_556
O51 Tl2 S55 128.9(3) 3_556 1_556
S15 Tl2 S55 101.15(10) . 1_556
S55 Tl2 S55 83.77(11) 3_556 1_556
S35 Tl2 S55 167.43(13) . 1_556
O11 Tl2 Tl1 118.2(3) . 3_556
O51 Tl2 Tl1 45.1(3) 3_556 3_556
S15 Tl2 Tl1 121.10(8) . 3_556
S55 Tl2 Tl1 52.88(7) 3_556 3_556
S35 Tl2 Tl1 54.76(8) . 3_556
S55 Tl2 Tl1 133.79(7) 1_556 3_556
O11 Tl2 Tl3 48.7(3) . 4_566
O51 Tl2 Tl3 121.5(3) 3_556 4_566
S15 Tl2 Tl3 52.94(7) . 4_566
S55 Tl2 Tl3 121.23(7) 3_556 4_566
S35 Tl2 Tl3 126.25(8) . 4_566
S55 Tl2 Tl3 48.40(7) 1_556 4_566
Tl1 Tl2 Tl3 166.31(3) 3_556 4_566
O31 Tl3 O11 118.4(3) . 4_565
O31 Tl3 S55 114.0(2) . 4_566
O11 Tl3 S55 62.6(2) 4_565 4_566
O31 Tl3 S15 124.6(2) . .
O11 Tl3 S15 116.4(2) 4_565 .
S55 Tl3 S15 83.78(10) 4_566 .
O31 Tl3 S15 65.0(2) . 4_565
O11 Tl3 S15 58.1(2) 4_565 4_565
S55 Tl3 S15 103.70(10) 4_566 4_565
S15 Tl3 S15 164.70(19) . 4_565
O31 Tl3 S35 57.1(2) . .
O11 Tl3 S35 161.3(2) 4_565 .
S55 Tl3 S35 136.01(13) 4_566 .
S15 Tl3 S35 73.56(10) . .
S15 Tl3 S35 107.91(10) 4_565 .
O31 Tl3 S16 168.8(2) . .
O11 Tl3 S16 69.8(2) 4_565 .
S55 Tl3 S16 76.26(11) 4_566 .
S15 Tl3 S16 49.65(12) . .
S15 Tl3 S16 118.53(11) 4_565 .
S35 Tl3 S16 112.57(9) . .
O31 Tl3 S56 66.2(2) . 4_566
O11 Tl3 S56 96.1(2) 4_565 4_566
S55 Tl3 S56 49.48(12) 4_566 4_566
S15 Tl3 S56 100.21(12) . 4_566
S15 Tl3 S56 94.72(11) 4_565 4_566
S35 Tl3 S56 97.63(11) . 4_566
S16 Tl3 S56 122.37(9) . 4_566
O31 Tl3 Tl1 47.1(2) . .
O11 Tl3 Tl1 110.2(2) 4_565 .
S55 Tl3 Tl1 156.17(8) 4_566 .
S15 Tl3 Tl1 118.17(8) . .
S15 Tl3 Tl1 57.53(7) 4_565 .
S35 Tl3 Tl1 52.37(7) . .
S16 Tl3 Tl1 124.27(7) . .
S56 Tl3 Tl1 113.16(7) 4_566 .
O31 Tl3 Tl2 84.6(2) . 4_565
O11 Tl3 Tl2 40.6(2) 4_565 4_565
S55 Tl3 Tl2 54.50(7) 4_566 4_565
S15 Tl3 Tl2 137.46(8) . 4_565
S15 Tl3 Tl2 49.40(8) 4_565 4_565
S35 Tl3 Tl2 141.62(7) . 4_565
S16 Tl3 Tl2 105.80(6) . 4_565
S56 Tl3 Tl2 60.80(7) 4_566 4_565
Tl1 Tl3 Tl2 104.365(18) . 4_565
O31 Tl3 Tl1 137.7(2) . 4_566
O11 Tl3 Tl1 82.78(19) 4_565 4_566
S55 Tl3 Tl1 40.65(7) 4_566 4_566
S15 Tl3 Tl1 44.18(8) . 4_566
S15 Tl3 Tl1 138.93(7) 4_565 4_566
S35 Tl3 Tl1 112.92(7) . 4_566
S16 Tl3 Tl1 47.59(7) . 4_566
S56 Tl3 Tl1 75.98(6) 4_566 4_566
Tl1 Tl3 Tl1 162.335(19) . 4_566
Tl2 Tl3 Tl1 93.286(17) 4_565 4_566
C12 O11 Tl2 139.6(9) . .
C12 O11 Tl3 106.9(10) . 4_566
Tl2 O11 Tl3 90.7(4) . 4_566
O11 C12 C13 126.9(15) . .
O11 C12 C22 118.0(14) . .
C13 C12 C22 115.1(15) . .
C14 C13 C12 124.7(15) . .
C14 C13 H13 117.6 . .
C12 C13 H13 117.6 . .
C13 C14 S15 130.5(12) . .
C13 C14 S16 120.4(12) . .
S15 C14 S16 109.0(7) . .
C14 S15 Tl2 113.5(5) . .
C14 S15 Tl3 101.8(5) . .
Tl2 S15 Tl3 110.57(13) . .
C14 S15 Tl3 91.5(5) . 4_566
Tl2 S15 Tl3 77.66(10) . 4_566
Tl3 S15 Tl3 159.19(17) . 4_566
C14 S15 Tl1 88.1(5) . 4_566
Tl2 S15 Tl1 140.01(16) . 4_566
Tl3 S15 Tl1 96.12(10) . 4_566
Tl3 S15 Tl1 68.15(8) 4_566 4_566
C14 S16 C17 105.9(7) . .
C14 S16 Tl3 85.5(5) . .
C17 S16 Tl3 146.7(5) . .
C14 S16 Tl1 81.0(5) . 4_566
C17 S16 Tl1 126.5(5) . 4_566
Tl3 S16 Tl1 85.61(11) . 4_566
S16 C17 H17A 109.5 . .
S16 C17 H17B 109.5 . .
H17A C17 H17B 109.5 . .
S16 C17 H17C 109.5 . .
H17A C17 H17C 109.5 . .
H17B C17 H17C 109.5 . .
C23 C22 C27 118.5(16) . .
C23 C22 C12 115.6(16) . .
C27 C22 C12 125.9(14) . .
C24 C23 C22 123.0(18) . .
C24 C23 H23 118.5 . .
C22 C23 H23 118.5 . .
C23 C24 C25 118.8(15) . .
C23 C24 H24 120.6 . .
C25 C24 H24 120.6 . .
C24 C25 C26 121.0(17) . .
C24 C25 Cl27 120.4(12) . .
C26 C25 Cl27 118.6(17) . .
C25 C26 C27 119.2(18) . .
C25 C26 H26 120.4 . .
C27 C26 H26 120.4 . .
C22 C27 C26 119.4(15) . .
C22 C27 H27 120.3 . .
C26 C27 H27 120.3 . .
C32 O31 Tl1 128.4(10) . .
C32 O31 Tl3 131.7(9) . .
Tl1 O31 Tl3 80.9(3) . .
O31 C32 C33 125.6(15) . .
O31 C32 C41 117.7(14) . .
C33 C32 C41 116.8(15) . .
C34 C33 C32 127.9(16) . .
C34 C33 H33 116.0 . .
C32 C33 H33 116.0 . .
C33 C34 S35 128.7(14) . .
C33 C34 S36 122.3(15) . .
S35 C34 S36 109.1(9) . .
C34 S35 Tl1 104.6(5) . .
C34 S35 Tl2 105.7(5) . .
Tl1 S35 Tl2 149.67(17) . .
C34 S35 Tl1 99.4(6) . 3_556
Tl1 S35 Tl1 102.45(13) . 3_556
Tl2 S35 Tl1 71.80(8) . 3_556
C34 S35 Tl3 112.0(6) . .
Tl1 S35 Tl3 69.01(8) . .
Tl2 S35 Tl3 99.97(11) . .
Tl1 S35 Tl3 148.60(16) 3_556 .
C34 S36 C37 106.9(9) . .
C34 S36 Tl1 92.0(7) . 3_556
C37 S36 Tl1 143.6(6) . 3_556
S36 C37 H37A 109.5 . .
S36 C37 H37B 109.5 . .
H37A C37 H37B 109.5 . .
S36 C37 H37C 109.5 . .
H37A C37 H37C 109.5 . .
H37B C37 H37C 109.5 . .
C46 C41 C42 118.2(15) . .
C46 C41 C32 127.1(15) . .
C42 C41 C32 114.6(16) . .
C43 C42 C41 117.4(17) . .
C43 C42 H42 121.3 . .
C41 C42 H42 121.3 . .
C44 C43 C42 122.0(16) . .
C44 C43 H43 119.0 . .
C42 C43 H43 119.0 . .
C43 C44 C45 119.3(16) . .
C43 C44 Cl47 120.7(13) . .
C45 C44 Cl47 120.0(14) . .
C46 C45 C44 120.9(18) . .
C46 C45 H45 119.6 . .
C44 C45 H45 119.6 . .
C41 C46 C45 121.8(17) . .
C41 C46 H46 119.1 . .
C45 C46 H46 119.1 . .
C52 O51 Tl1 124.1(11) . .
C52 O51 Tl2 130.5(11) . 3_556
Tl1 O51 Tl2 87.9(5) . 3_556
O51 C52 C53 123.9(19) . .
O51 C52 C61 115.6(15) . .
C53 C52 C61 120.5(18) . .
C54 C53 C52 128.9(19) . .
C54 C53 H53 115.6 . .
C52 C53 H53 115.6 . .
C53 C54 S56 125.2(14) . .
C53 C54 S55 127.3(13) . .
S56 C54 S55 107.4(9) . .
C54 S55 Tl3 105.2(5) . 4_565
C54 S55 Tl1 98.3(5) . .
Tl3 S55 Tl1 100.86(12) 4_565 .
C54 S55 Tl2 112.2(5) . 3_556
Tl3 S55 Tl2 142.56(19) 4_565 3_556
Tl1 S55 Tl2 73.23(8) . 3_556
C54 S55 Tl2 101.3(5) . 1_554
Tl3 S55 Tl2 77.10(9) 4_565 1_554
Tl1 S55 Tl2 160.21(19) . 1_554
Tl2 S55 Tl2 96.23(11) 3_556 1_554
C54 S56 C57 104.8(8) . .
C54 S56 Tl3 88.7(6) . 4_565
C57 S56 Tl3 153.5(5) . 4_565
S56 C57 H57A 109.5 . .
S56 C57 H57B 109.5 . .
H57A C57 H57B 109.5 . .
S56 C57 H57C 109.5 . .
H57A C57 H57C 109.5 . .
H57B C57 H57C 109.5 . .
C62 C61 C66 117.6(16) . .
C62 C61 C52 118.5(16) . .
C66 C61 C52 123.8(14) . .
C61 C62 C63 121.8(19) . .
C61 C62 H62 119.1 . .
C63 C62 H62 119.1 . .
C64 C63 C62 118.4(15) . .
C64 C63 H63 120.8 . .
C62 C63 H63 120.8 . .
C63 C64 C65 124.3(16) . .
C63 C64 Cl67 119.9(12) . .
C65 C64 Cl67 115.8(15) . .
C64 C65 C66 114.1(17) . .
C64 C65 H65 123.0 . .
C66 C65 H65 123.0 . .
C61 C66 C65 123.7(15) . .
C61 C66 H66 118.1 . .
C65 C66 H66 118.1 . .

loop_
_geom_bond_atom_site_label_1
_geom_bond_atom_site_label_2
_geom_bond_distance
_geom_bond_site_symmetry_2
Tl1 O51 2.760(14) .
Tl1 O31 2.794(12) .
Tl1 S35 3.196(4) .
Tl1 S55 3.241(4) .
Tl1 S35 3.345(4) 3_556
Tl1 S15 3.424(4) 4_565
Tl1 S36 3.534(5) 3_556
Tl1 S16 3.618(5) 4_565
Tl1 Tl3 3.7674(8) .
Tl1 Tl2 3.8913(9) 3_556
Tl1 Tl3 4.8862(9) 4_565
Tl2 O11 2.629(12) .
Tl2 O51 2.845(16) 3_556
Tl2 S15 3.137(4) .
Tl2 S55 3.283(4) 3_556
Tl2 S35 3.291(4) .
Tl2 S55 3.371(4) 1_556
Tl2 Tl3 4.0365(9) 4_566
Tl3 O31 3.008(11) .
Tl3 O11 3.031(12) 4_565
Tl3 S55 3.097(4) 4_566
Tl3 S15 3.139(4) .
Tl3 S15 3.297(4) 4_565
Tl3 S35 3.445(4) .
Tl3 S16 3.572(4) .
Tl3 S56 3.581(5) 4_566
O11 C12 1.228(19) .
C12 C13 1.43(2) .
C12 C22 1.54(2) .
C13 C14 1.36(2) .
C13 H13 0.9300 .
C14 S15 1.706(16) .
C14 S16 1.787(14) .
S16 C17 1.801(18) .
C17 H17A 0.9600 .
C17 H17B 0.9600 .
C17 H17C 0.9600 .
C22 C23 1.39(2) .
C22 C27 1.37(3) .
C23 C24 1.37(2) .
C23 H23 0.9300 .
C24 C25 1.36(3) .
C24 H24 0.9300 .
C25 C26 1.39(2) .
C25 Cl27 1.739(19) .
C26 C27 1.43(2) .
C26 H26 0.9300 .
C27 H27 0.9300 .
O31 C32 1.186(19) .
C32 C33 1.43(2) .
C32 C41 1.54(2) .
C33 C34 1.35(2) .
C33 H33 0.9300 .
C34 S35 1.71(2) .
C34 S36 1.749(16) .
S36 C37 1.820(18) .
C37 H37A 0.9600 .
C37 H37B 0.9600 .
C37 H37C 0.9600 .
C41 C46 1.36(3) .
C41 C42 1.43(2) .
C42 C43 1.42(2) .
C42 H42 0.9300 .
C43 C44 1.33(3) .
C43 H43 0.9300 .
C44 C45 1.38(2) .
C44 Cl47 1.735(17) .
C45 C46 1.37(2) .
C45 H45 0.9300 .
C46 H46 0.9300 .
O51 C52 1.22(2) .
C52 C53 1.44(2) .
C52 C61 1.50(2) .
C53 C54 1.31(2) .
C53 H53 0.9300 .
C54 S56 1.745(14) .
C54 S55 1.766(17) .
S56 C57 1.832(17) .
C57 H57A 0.9600 .
C57 H57B 0.9600 .
C57 H57C 0.9600 .
C61 C62 1.37(2) .
C61 C66 1.40(2) .
C62 C63 1.42(3) .
C62 H62 0.9300 .
C63 C64 1.35(3) .
C63 H63 0.9300 .
C64 C65 1.42(2) .
C64 Cl67 1.755(16) .
C65 C66 1.43(2) .
C65 H65 0.9300 .
C66 H66 0.9300 .
